data_7033144
loop_
_publ_author_name
'Goy, Roman'
'Bertini, Luca'
'Elleouet, Catherine'
'G\"orls, Helmar'
'Zampella, Giuseppe'
'Talarmin, Jean'
'De Gioia, Luca'
'Schollhammer, Philippe'
'Apfel, Ulf-Peter'
'Weigand, Wolfgang'

_publ_section_title
;
 A sterically stabilized FeI-FeI semi-rotated conformation of [FeFe]
 hydrogenase subsite model.
;
_journal_issue 4
_journal_name_full 'Dalton transactions (Cambridge, England : 2003)'
_journal_page_first 1690
_journal_page_last 1699
_journal_paper_doi 10.1039/c4dt03223c
_journal_volume 44
_journal_year 2015
_chemical_formula_moiety 'C26 H24 S2 Si'
_chemical_formula_sum 'C26 H24 S2 Si'
_chemical_formula_weight 428.66
_space_group_IT_number 14
_symmetry_cell_setting monoclinic
_symmetry_space_group_name_Hall '-P 2yn'
_symmetry_space_group_name_H-M 'P 1 21/n 1'
_atom_sites_solution_hydrogens mixed
_atom_sites_solution_primary direct
_atom_sites_solution_secondary difmap
_audit_creation_method SHELXL-97
_cell_angle_alpha 90.00
_cell_angle_beta 105.747(2)
_cell_angle_gamma 90.00
_cell_formula_units_Z 4
_cell_length_a 12.5725(7)
_cell_length_b 10.0053(3)
_cell_length_c 18.5969(9)
_cell_measurement_temperature 183(2)
_cell_volume 2251.54(18)
_computing_cell_refinement DENZO
_computing_data_collection COLLECT
_computing_data_reduction DENZO
_computing_molecular_graphics SHELXTL/PC
_computing_publication_material SHELXL-97
_computing_structure_refinement 'SHELXL-97 (Sheldrick, 1997)'
_computing_structure_solution 'SHELXS-97 (Sheldrick, 1990)'
_diffrn_ambient_temperature 183(2)
_diffrn_measured_fraction_theta_full 0.993
_diffrn_measured_fraction_theta_max 0.993
_diffrn_measurement_device_type KappaCCD
_diffrn_measurement_method 'phi- + omega-scan'
_diffrn_radiation_monochromator graphite
_diffrn_radiation_source 'fine-focus sealed tube'
_diffrn_radiation_type MoK\a
_diffrn_radiation_wavelength 0.71073
_diffrn_reflns_av_R_equivalents 0.0732
_diffrn_reflns_av_sigmaI/netI 0.0906
_diffrn_reflns_limit_h_max 16
_diffrn_reflns_limit_h_min -13
_diffrn_reflns_limit_k_max 12
_diffrn_reflns_limit_k_min -11
_diffrn_reflns_limit_l_max 19
_diffrn_reflns_limit_l_min -24
_diffrn_reflns_number 14761
_diffrn_reflns_theta_full 27.48
_diffrn_reflns_theta_max 27.48
_diffrn_reflns_theta_min 3.05
_exptl_absorpt_coefficient_mu 0.300
_exptl_absorpt_correction_T_max 0.7640
_exptl_absorpt_correction_T_min 0.7235
_exptl_absorpt_correction_type multi-scan
_exptl_absorpt_process_details 'SADABS, Bruker-AXS, 2002'
_exptl_crystal_colour colourless
_exptl_crystal_density_diffrn 1.265
_exptl_crystal_density_method 'not measured'
_exptl_crystal_description prism
_exptl_crystal_F_000 904
_exptl_crystal_size_max 0.036
_exptl_crystal_size_mid 0.034
_exptl_crystal_size_min 0.032
_refine_diff_density_max 0.540
_refine_diff_density_min -0.252
_refine_diff_density_rms 0.055
_refine_ls_extinction_method none
_refine_ls_goodness_of_fit_ref 0.973
_refine_ls_hydrogen_treatment mixed
_refine_ls_matrix_type full
_refine_ls_number_parameters 270
_refine_ls_number_reflns 5130
_refine_ls_number_restraints 0
_refine_ls_restrained_S_all 0.973
_refine_ls_R_factor_all 0.0985
_refine_ls_R_factor_gt 0.0455
_refine_ls_shift/su_max 0.001
_refine_ls_shift/su_mean 0.000
_refine_ls_structure_factor_coef Fsqd
_refine_ls_weighting_details 'calc w=1/[\s^2^(Fo^2^)+(0.0483P)^2^+0.0000P] where P=(Fo^2^+2Fc^2^)/3'
_refine_ls_weighting_scheme calc
_refine_ls_wR_factor_gt 0.0917
_refine_ls_wR_factor_ref 0.1074
_reflns_number_gt 3153
_reflns_number_total 5130
_reflns_threshold_expression >2sigma(I)
_cod_data_source_file c4dt03223c2.cif
_cod_data_source_block FO3822
_cod_depositor_comments 'Adding full bibliography for 7033144--7033148.cif.'
_cod_original_sg_symbol_H-M 'P 21/n'
_cod_database_code 7033144
_publcif_datablock.id {443e91dc-5e36-48c0-b968-6ded1bd3f19c}

loop_
_symmetry_equiv_pos_as_xyz
'x, y, z'
'-x+1/2, y+1/2, -z+1/2'
'-x, -y, -z'
'x-1/2, -y-1/2, z-1/2'

loop_
_atom_site_label
_atom_site_type_symbol
_atom_site_fract_x
_atom_site_fract_y
_atom_site_fract_z
_atom_site_U_iso_or_equiv
_atom_site_adp_type
_atom_site_occupancy
_atom_site_symmetry_multiplicity
_atom_site_calc_flag
_atom_site_refinement_flags
Si1 Si 0.48345(5) 0.72342(6) 0.15333(3) 0.02601(16) Uani 1 1 d .
S1 S 0.42657(5) 0.73280(6) -0.01603(3) 0.03982(18) Uani 1 1 d .
S2 S 0.61577(5) 0.48127(5) 0.22230(3) 0.03635(17) Uani 1 1 d .
C1 C 0.53260(17) 0.6794(2) 0.06829(12) 0.0279(5) Uani 1 1 d .
H1A H 0.5377 0.5798 0.0664 0.034 Uiso 1 1 calc R
C2 C 0.59536(17) 0.65974(19) 0.23771(11) 0.0264(5) Uani 1 1 d .
H2A H 0.6655 0.7067 0.2376 0.032 Uiso 1 1 calc R
C3 C 0.64580(18) 0.7348(2) 0.07141(11) 0.0268(5) Uani 1 1 d .
C4 C 0.7360(2) 0.6475(2) 0.08505(13) 0.0369(6) Uani 1 1 d .
H4A H 0.7248 0.5548 0.0911 0.044 Uiso 1 1 calc R
C5 C 0.8412(2) 0.6945(3) 0.08987(14) 0.0443(6) Uani 1 1 d .
H5A H 0.9016 0.6339 0.0992 0.053 Uiso 1 1 calc R
C6 C 0.8586(2) 0.8290(3) 0.08121(13) 0.0427(6) Uani 1 1 d .
H6A H 0.9309 0.8614 0.0847 0.051 Uiso 1 1 calc R
C7 C 0.7701(2) 0.9164(2) 0.06735(13) 0.0385(6) Uani 1 1 d .
H7A H 0.7818 1.0090 0.0611 0.046 Uiso 1 1 calc R
C8 C 0.6646(2) 0.8698(2) 0.06249(12) 0.0330(5) Uani 1 1 d .
H8A H 0.6045 0.9309 0.0530 0.040 Uiso 1 1 calc R
C9 C 0.46855(18) 0.9080(2) 0.16200(12) 0.0282(5) Uani 1 1 d .
C10 C 0.55416(19) 0.9873(2) 0.20533(12) 0.0324(5) Uani 1 1 d .
H10A H 0.6214 0.9462 0.2321 0.039 Uiso 1 1 calc R
C11 C 0.5426(2) 1.1242(2) 0.20983(13) 0.0367(6) Uani 1 1 d .
H11A H 0.6018 1.1763 0.2392 0.044 Uiso 1 1 calc R
C12 C 0.4448(2) 1.1857(2) 0.17160(13) 0.0375(6) Uani 1 1 d .
H12A H 0.4362 1.2795 0.1753 0.045 Uiso 1 1 calc R
C13 C 0.3606(2) 1.1098(2) 0.12829(13) 0.0394(6) Uani 1 1 d .
H13A H 0.2939 1.1520 0.1014 0.047 Uiso 1 1 calc R
C14 C 0.37134(19) 0.9733(2) 0.12337(13) 0.0356(6) Uani 1 1 d .
H14A H 0.3118 0.9227 0.0933 0.043 Uiso 1 1 calc R
C15 C 0.57429(17) 0.6861(2) 0.31261(12) 0.0260(5) Uani 1 1 d .
C16 C 0.48922(19) 0.6225(2) 0.33475(12) 0.0338(5) Uani 1 1 d .
H16A H 0.4415 0.5623 0.3015 0.041 Uiso 1 1 calc R
C17 C 0.4738(2) 0.6463(2) 0.40448(13) 0.0405(6) Uani 1 1 d .
H17A H 0.4158 0.6020 0.4187 0.049 Uiso 1 1 calc R
C18 C 0.5422(2) 0.7341(2) 0.45382(14) 0.0421(6) Uani 1 1 d .
H18A H 0.5310 0.7506 0.5015 0.051 Uiso 1 1 calc R
C19 C 0.6264(2) 0.7969(2) 0.43283(13) 0.0394(6) Uani 1 1 d .
H19A H 0.6739 0.8570 0.4663 0.047 Uiso 1 1 calc R
C20 C 0.64231(19) 0.7729(2) 0.36312(12) 0.0311(5) Uani 1 1 d .
H20A H 0.7010 0.8167 0.3495 0.037 Uiso 1 1 calc R
C21 C 0.34804(18) 0.6387(2) 0.14496(12) 0.0296(5) Uani 1 1 d .
C22 C 0.31914(19) 0.5201(2) 0.10521(12) 0.0326(5) Uani 1 1 d .
H22A H 0.3682 0.4827 0.0798 0.039 Uiso 1 1 calc R
C23 C 0.2201(2) 0.4552(2) 0.10192(14) 0.0412(6) Uani 1 1 d .
H23A H 0.2024 0.3741 0.0746 0.049 Uiso 1 1 calc R
C24 C 0.1482(2) 0.5079(3) 0.13797(15) 0.0482(7) Uani 1 1 d .
H24A H 0.0809 0.4631 0.1360 0.058 Uiso 1 1 calc R
C25 C 0.1731(2) 0.6256(3) 0.17690(15) 0.0515(7) Uani 1 1 d .
H25A H 0.1225 0.6626 0.2012 0.062 Uiso 1 1 calc R
C26 C 0.2719(2) 0.6906(3) 0.18089(13) 0.0417(6) Uani 1 1 d .
H26A H 0.2885 0.7716 0.2083 0.050 Uiso 1 1 calc R
H1S2 H 0.669(3) 0.454(3) 0.2882(17) 0.094(10) Uiso 1 1 d .
H1S1 H 0.486(3) 0.746(3) -0.059(2) 0.107(12) Uiso 1 1 d .

loop_
_atom_site_aniso_label
_atom_site_aniso_U_11
_atom_site_aniso_U_22
_atom_site_aniso_U_33
_atom_site_aniso_U_23
_atom_site_aniso_U_13
_atom_site_aniso_U_12
Si1 0.0237(3) 0.0286(3) 0.0240(3) 0.0001(2) 0.0036(3) -0.0014(2)
S1 0.0338(4) 0.0558(4) 0.0256(3) 0.0033(3) 0.0008(3) -0.0050(3)
S2 0.0423(4) 0.0310(3) 0.0332(3) -0.0005(2) 0.0059(3) 0.0065(3)
C1 0.0262(13) 0.0287(11) 0.0271(12) -0.0006(9) 0.0042(10) -0.0029(9)
C2 0.0236(12) 0.0271(11) 0.0271(12) -0.0010(9) 0.0046(10) -0.0030(9)
C3 0.0292(13) 0.0312(11) 0.0207(11) -0.0027(9) 0.0077(9) -0.0025(9)
C4 0.0383(15) 0.0360(13) 0.0383(14) -0.0021(10) 0.0135(12) -0.0015(11)
C5 0.0304(15) 0.0581(17) 0.0440(16) -0.0073(12) 0.0095(12) 0.0037(12)
C6 0.0332(15) 0.0623(17) 0.0356(14) -0.0164(12) 0.0146(12) -0.0162(13)
C7 0.0449(16) 0.0389(14) 0.0327(14) -0.0069(10) 0.0121(12) -0.0129(12)
C8 0.0381(15) 0.0316(12) 0.0295(13) -0.0006(9) 0.0094(11) -0.0031(10)
C9 0.0278(13) 0.0320(12) 0.0244(12) 0.0008(9) 0.0062(10) -0.0012(9)
C10 0.0289(13) 0.0340(13) 0.0320(13) 0.0050(9) 0.0045(10) 0.0002(10)
C11 0.0400(15) 0.0324(13) 0.0349(14) 0.0010(10) 0.0052(11) -0.0087(11)
C12 0.0467(16) 0.0285(12) 0.0395(14) 0.0018(10) 0.0155(12) 0.0032(11)
C13 0.0354(15) 0.0366(13) 0.0426(15) 0.0030(11) 0.0043(12) 0.0096(11)
C14 0.0296(14) 0.0362(13) 0.0369(14) -0.0028(10) 0.0020(11) 0.0007(10)
C15 0.0221(12) 0.0271(11) 0.0265(12) 0.0036(9) 0.0027(9) 0.0029(9)
C16 0.0280(14) 0.0377(12) 0.0321(13) 0.0038(10) 0.0022(11) 0.0014(10)
C17 0.0326(15) 0.0532(15) 0.0382(15) 0.0097(12) 0.0141(12) 0.0065(11)
C18 0.0441(16) 0.0543(15) 0.0286(13) -0.0017(11) 0.0112(12) 0.0121(12)
C19 0.0399(15) 0.0437(14) 0.0307(14) -0.0074(10) 0.0028(11) 0.0042(11)
C20 0.0282(13) 0.0341(12) 0.0282(13) 0.0007(9) 0.0029(10) -0.0006(10)
C21 0.0266(13) 0.0358(12) 0.0243(12) 0.0047(9) 0.0030(10) 0.0007(10)
C22 0.0285(13) 0.0332(12) 0.0336(13) 0.0049(10) 0.0042(10) -0.0014(10)
C23 0.0342(15) 0.0372(13) 0.0463(15) 0.0041(11) 0.0010(12) -0.0059(11)
C24 0.0306(15) 0.0621(17) 0.0507(17) 0.0063(13) 0.0088(13) -0.0154(13)
C25 0.0331(16) 0.0816(19) 0.0443(16) -0.0079(14) 0.0180(13) -0.0069(14)
C26 0.0354(15) 0.0566(16) 0.0337(14) -0.0084(11) 0.0102(12) -0.0057(12)

loop_
_atom_type_symbol
_atom_type_description
_atom_type_scat_dispersion_real
_atom_type_scat_dispersion_imag
_atom_type_scat_source
C C 0.0033 0.0016 'International Tables Vol C Tables 4.2.6.8 and 6.1.1.4'
H H 0.0000 0.0000 'International Tables Vol C Tables 4.2.6.8 and 6.1.1.4'
Si Si 0.0817 0.0704 'International Tables Vol C Tables 4.2.6.8 and 6.1.1.4'
S S 0.1246 0.1234 'International Tables Vol C Tables 4.2.6.8 and 6.1.1.4'

loop_
_geom_angle_atom_site_label_1
_geom_angle_atom_site_label_2
_geom_angle_atom_site_label_3
_geom_angle
C9 Si1 C21 110.19(10)
C9 Si1 C1 111.35(9)
C21 Si1 C1 108.67(9)
C9 Si1 C2 109.13(9)
C21 Si1 C2 111.59(9)
C1 Si1 C2 105.85(9)
C1 S1 H1S1 99.2(16)
C2 S2 H1S2 96.9(14)
C3 C1 S1 112.49(14)
C3 C1 Si1 113.48(14)
S1 C1 Si1 108.55(11)
C3 C1 H1A 107.3
S1 C1 H1A 107.3
Si1 C1 H1A 107.3
C15 C2 S2 112.34(14)
C15 C2 Si1 115.16(14)
S2 C2 Si1 107.40(10)
C15 C2 H2A 107.2
S2 C2 H2A 107.2
Si1 C2 H2A 107.2
C8 C3 C4 118.2(2)
C8 C3 C1 122.7(2)
C4 C3 C1 119.09(19)
C5 C4 C3 120.9(2)
C5 C4 H4A 119.5
C3 C4 H4A 119.5
C6 C5 C4 120.1(2)
C6 C5 H5A 119.9
C4 C5 H5A 119.9
C5 C6 C7 119.6(2)
C5 C6 H6A 120.2
C7 C6 H6A 120.2
C6 C7 C8 120.5(2)
C6 C7 H7A 119.8
C8 C7 H7A 119.8
C7 C8 C3 120.7(2)
C7 C8 H8A 119.7
C3 C8 H8A 119.7
C14 C9 C10 117.21(19)
C14 C9 Si1 120.77(16)
C10 C9 Si1 122.00(16)
C11 C10 C9 121.3(2)
C11 C10 H10A 119.4
C9 C10 H10A 119.4
C10 C11 C12 120.1(2)
C10 C11 H11A 119.9
C12 C11 H11A 119.9
C13 C12 C11 119.5(2)
C13 C12 H12A 120.3
C11 C12 H12A 120.3
C12 C13 C14 120.9(2)
C12 C13 H13A 119.6
C14 C13 H13A 119.6
C13 C14 C9 121.1(2)
C13 C14 H14A 119.4
C9 C14 H14A 119.4
C20 C15 C16 117.7(2)
C20 C15 C2 120.17(19)
C16 C15 C2 122.11(19)
C17 C16 C15 120.7(2)
C17 C16 H16A 119.7
C15 C16 H16A 119.7
C16 C17 C18 120.6(2)
C16 C17 H17A 119.7
C18 C17 H17A 119.7
C19 C18 C17 119.2(2)
C19 C18 H18A 120.4
C17 C18 H18A 120.4
C18 C19 C20 120.2(2)
C18 C19 H19A 119.9
C20 C19 H19A 119.9
C19 C20 C15 121.5(2)
C19 C20 H20A 119.2
C15 C20 H20A 119.2
C22 C21 C26 117.0(2)
C22 C21 Si1 122.06(17)
C26 C21 Si1 120.93(17)
C23 C22 C21 121.5(2)
C23 C22 H22A 119.2
C21 C22 H22A 119.2
C24 C23 C22 120.0(2)
C24 C23 H23A 120.0
C22 C23 H23A 120.0
C25 C24 C23 120.1(2)
C25 C24 H24A 119.9
C23 C24 H24A 119.9
C24 C25 C26 120.2(2)
C24 C25 H25A 119.9
C26 C25 H25A 119.9
C25 C26 C21 121.1(2)
C25 C26 H26A 119.5
C21 C26 H26A 119.5

loop_
_geom_bond_atom_site_label_1
_geom_bond_atom_site_label_2
_geom_bond_distance
Si1 C9 1.867(2)
Si1 C21 1.870(2)
Si1 C1 1.899(2)
Si1 C2 1.910(2)
S1 C1 1.840(2)
S1 H1S1 1.24(4)
S2 C2 1.837(2)
S2 H1S2 1.26(3)
C1 C3 1.514(3)
C1 H1A 1.0000
C2 C15 1.510(3)
C2 H2A 1.0000
C3 C8 1.390(3)
C3 C4 1.398(3)
C4 C5 1.384(3)
C4 H4A 0.9500
C5 C6 1.381(4)
C5 H5A 0.9500
C6 C7 1.383(3)
C6 H6A 0.9500
C7 C8 1.386(3)
C7 H7A 0.9500
C8 H8A 0.9500
C9 C14 1.400(3)
C9 C10 1.403(3)
C10 C11 1.382(3)
C10 H10A 0.9500
C11 C12 1.386(3)
C11 H11A 0.9500
C12 C13 1.373(3)
C12 H12A 0.9500
C13 C14 1.378(3)
C13 H13A 0.9500
C14 H14A 0.9500
C15 C20 1.390(3)
C15 C16 1.399(3)
C16 C17 1.383(3)
C16 H16A 0.9500
C17 C18 1.388(3)
C17 H17A 0.9500
C18 C19 1.376(3)
C18 H18A 0.9500
C19 C20 1.385(3)
C19 H19A 0.9500
C20 H20A 0.9500
C21 C22 1.393(3)
C21 C26 1.407(3)
C22 C23 1.390(3)
C22 H22A 0.9500
C23 C24 1.370(4)
C23 H23A 0.9500
C24 C25 1.373(4)
C24 H24A 0.9500
C25 C26 1.386(3)
C25 H25A 0.9500
C26 H26A 0.9500
